data_2310738
loop_
_publ_author_name
'W\"olfel, Alexander'
'Dorscht, Philipp'
'Lichtenberg, Frank'
'van Smaalen, Sander'

_publ_section_title
;
 Anisotropic thermal expansion of La(n)(Ti,Fe)(n)O(3n + 2) (n = 5 and 6)
;
_journal_coden_ASTM ACSBDA
_journal_coeditor_code BP5048
_journal_issue 2
_journal_name_full
;
 Acta Crystallographica, Section B: Structural Science, Crystal
 Engineering and Materials
;
_journal_page_first 137
_journal_page_last 144
_journal_paper_doi 10.1107/S2052519213003126
_journal_volume 69
_journal_year 2013
_chemical_formula_sum 'Fe0.615 La3.333 O11.333 Ti2.718'
_chemical_formula_weight 808.8
_space_group_IT_number 14
_space_group_ssg_name X21/b(\a\b0)00
_symmetry_cell_setting monoclinic
_symmetry_space_group_name_Hall '-P 2ybc (-1/4*x+1/2*z,1/2*x,y)'
_symmetry_space_group_name_H-M 'P 1 21/c 1 (2*c,2*a+c,b)'
_cell_angle_alpha 90
_cell_angle_beta 90
_cell_angle_gamma 90.007(17)
_cell_formula_units_Z 1
_cell_length_a 7.8339(17)
_cell_length_b 5.2222(15)
_cell_length_c 5.5444(13)
_cell_measurement_temperature 250
_cell_modulation_dimension 1
_cell_volume 226.82(10)
_diffrn_ambient_temperature 250
_diffrn_measured_fraction_theta_full 0.98
_diffrn_measured_fraction_theta_max 0.94
_diffrn_measurement_device 'four-cycle diffractometer'
_diffrn_measurement_device_type 'Bruker CCD'
_diffrn_radiation_monochromator graphite
_diffrn_radiation_probe x-ray
_diffrn_radiation_source 'X-ray tube'
_diffrn_radiation_type 'Mo K\a'
_diffrn_radiation_wavelength 0.71069
_diffrn_reflns_av_R_equivalents 0.0449
_diffrn_reflns_av_sigmaI/netI 0.0219
_diffrn_reflns_limit_h_max 13
_diffrn_reflns_limit_h_min -13
_diffrn_reflns_limit_index_m_1_max 6
_diffrn_reflns_limit_index_m_1_min -5
_diffrn_reflns_limit_k_max 8
_diffrn_reflns_limit_k_min -8
_diffrn_reflns_limit_l_max 9
_diffrn_reflns_limit_l_min -9
_diffrn_reflns_number 58927
_diffrn_reflns_theta_full 34.01
_diffrn_reflns_theta_max 36.49
_diffrn_reflns_theta_min 2.6
_exptl_absorpt_coefficient_mu 18.62
_exptl_crystal_density_diffrn 5.919
_exptl_crystal_F_000 178
_refine_diff_density_max 4.63
_refine_diff_density_min -3.21
_refine_ls_extinction_coef 1370(60)
_refine_ls_extinction_method 'B-C type 1 Gaussian isotropic (Becker & Coppens, 1974)'
_refine_ls_goodness_of_fit_gt 2.79
_refine_ls_goodness_of_fit_ref 2.72
_refine_ls_number_constraints 8
_refine_ls_number_parameters 146
_refine_ls_number_reflns 6510
_refine_ls_number_restraints 0
_refine_ls_R_factor_all 0.0357
_refine_ls_R_factor_gt 0.0332
_refine_ls_shift/su_max 0.0061
_refine_ls_shift/su_mean 0.0005
_refine_ls_structure_factor_coef F
_refine_ls_weighting_details w=1/(\s^2^(F)+0.0001F^2^)
_refine_ls_weighting_scheme sigma
_refine_ls_wR_factor_gt 0.0479
_refine_ls_wR_factor_ref 0.0481
_reflns_number_gt 6146
_reflns_number_total 6510
_reflns_threshold_expression I>3\s(I)
_cod_data_source_file bp5048sup1.cif
_cod_data_source_block n5_250K
_cod_database_code 2310738
_jana_cell_commen_supercell_matrix_1_1 1
_jana_cell_commen_supercell_matrix_1_2 0
_jana_cell_commen_supercell_matrix_1_3 0
_jana_cell_commen_supercell_matrix_2_1 0
_jana_cell_commen_supercell_matrix_2_2 12
_jana_cell_commen_supercell_matrix_2_3 0
_jana_cell_commen_supercell_matrix_3_1 0
_jana_cell_commen_supercell_matrix_3_2 0
_jana_cell_commen_supercell_matrix_3_3 1
_jana_cell_commen_t_section_1 0

loop_
_space_group_symop_id
_space_group_symop_operation_xyz
1 x,y,z
2 -x+0.25,-y,z+0.5
3 x+0.25,y+0.5,z
4 -x+0.5,-y+0.5,z+0.5
5 x+0.5,y,z
6 -x+0.75,-y,z+0.5
7 x+0.75,y+0.5,z
8 -x,-y+0.5,z+0.5
9 -x,-y,-z
10 x+0.25,y,-z+0.5
11 -x+0.25,-y+0.5,-z
12 x+0.5,y+0.5,-z+0.5
13 -x+0.5,-y,-z
14 x+0.75,y,-z+0.5
15 -x+0.75,-y+0.5,-z
16 x,y+0.5,-z+0.5

loop_
_space_group_symop_ssg_id
_space_group_symop_ssg_operation_algebraic
1 x1,x2,x3,x4
2 -x1+1/4,-x2,x3+1/2,-x4+1/4
3 -x1,-x2,-x3,-x4+1/2
4 x1,x2+1/2,-x3+1/2,x4
5 x1+1/2,x2,x3,x4+1/2
6 -x1+3/4,-x2,x3+1/2,-x4+3/4
7 -x1+1/2,-x2,-x3,-x4
8 x1+1/2,x2+1/2,-x3+1/2,x4+1/2
9 x1+3/4,x2+1/2,x3,x4+1/4
10 -x1,-x2+1/2,x3+1/2,-x4+1/2
11 -x1+3/4,-x2+1/2,-x3,-x4+3/4
12 x1+3/4,x2,-x3+1/2,x4+1/4
13 x1+1/4,x2+1/2,x3,x4+3/4
14 -x1+1/2,-x2+1/2,x3+1/2,-x4
15 -x1+1/4,-x2+1/2,-x3,-x4+1/4
16 x1+1/4,x2,-x3+1/2,x4+3/4

loop_
_atom_site_label
_atom_site_type_symbol
_atom_site_fract_x
_atom_site_fract_y
_atom_site_fract_z
_atom_site_adp_type
_atom_site_U_iso_or_equiv
_atom_site_symmetry_multiplicity
_atom_site_occupancy
_atom_site_calc_flag
La1 La -0.00034(2) -0.01624(4) 0.00265(3) Uani 0.00405(5) 16 0.125 d
La2 La -0.00100(5) 0.29393(5) -0.08955(5) Uani 0.00451(6) 16 0.0417 d
La3 La -0.00314(5) -0.22850(6) 0.04799(5) Uani 0.00871(7) 16 0.0417 d
Ti11 Ti 0.25 0 0.5 Uani 0.00262(12) 8 0.0223(9) d
Fe11 Fe 0.25 0 0.5 Uani 0.00262(12) 8 0.0194(9) d
Ti12 Ti 0.25 0 0.5 Uani 0.00262(12) 16 0.0342(7) d
Fe12 Fe 0.25 0 0.5 Uani 0.00262(12) 16 0.0074(7) d
Ti13 Ti 0.25 0 0.5 Uani 0.00262(12) 16 0.0417 d
Ti21 Ti 0.75 0 0.5 Uani 0.00239(12) 8 0.0222(9) d
Fe21 Fe 0.75 0 0.5 Uani 0.00239(12) 8 0.0194(9) d
Ti22 Ti 0.75 0 0.5 Uani 0.00239(12) 16 0.0356(7) d
Fe22 Fe 0.75 0 0.5 Uani 0.00239(12) 16 0.0061(7) d
Ti23 Ti 0.75 0 0.5 Uani 0.00239(12) 16 0.0402(6) d
Fe23 Fe 0.75 0 0.5 Uani 0.00239(12) 16 0.0015(6) d
O1 O -0.0003(2) 0.0036(3) 0.5539(3) Uani 0.0059(4) 16 0.2083 d
O2 O 0.2267(2) 0.2147(3) 0.2073(3) Uani 0.0057(4) 16 0.25 d
O3 O 0.7743(2) 0.2060(3) 0.2025(3) Uani 0.0057(4) 16 0.25 d

loop_
_atom_site_aniso_label
_atom_site_aniso_type_symbol
_atom_site_aniso_U_11
_atom_site_aniso_U_22
_atom_site_aniso_U_33
_atom_site_aniso_U_12
_atom_site_aniso_U_13
_atom_site_aniso_U_23
La1 La 0.00275(8) 0.00543(9) 0.00398(8) 0.00007(10) -0.00027(8) -0.00140(4)
La2 La 0.00208(9) 0.00777(12) 0.00369(9) -0.00109(12) 0.00083(12) -0.00232(8)
La3 La 0.00162(10) 0.01636(15) 0.00816(11) 0.00120(14) -0.00048(14) -0.00588(10)
Ti11 Ti 0.0029(2) 0.0029(2) 0.00200(19) -0.0012(4) -0.0002(2) -0.00018(14)
Fe11 Fe 0.0029(2) 0.0029(2) 0.00200(19) -0.0012(4) -0.0002(2) -0.00018(14)
Ti12 Ti 0.0029(2) 0.0029(2) 0.00200(19) -0.0012(4) -0.0002(2) -0.00018(14)
Fe12 Fe 0.0029(2) 0.0029(2) 0.00200(19) -0.0012(4) -0.0002(2) -0.00018(14)
Ti13 Ti 0.0029(2) 0.0029(2) 0.00200(19) -0.0012(4) -0.0002(2) -0.00018(14)
Ti21 Ti 0.0028(2) 0.0026(2) 0.00181(19) -0.0012(3) 0.0001(2) 0.00015(14)
Fe21 Fe 0.0028(2) 0.0026(2) 0.00181(19) -0.0012(3) 0.0001(2) 0.00015(14)
Ti22 Ti 0.0028(2) 0.0026(2) 0.00181(19) -0.0012(3) 0.0001(2) 0.00015(14)
Fe22 Fe 0.0028(2) 0.0026(2) 0.00181(19) -0.0012(3) 0.0001(2) 0.00015(14)
Ti23 Ti 0.0028(2) 0.0026(2) 0.00181(19) -0.0012(3) 0.0001(2) 0.00015(14)
Fe23 Fe 0.0028(2) 0.0026(2) 0.00181(19) -0.0012(3) 0.0001(2) 0.00015(14)
O1 O 0.0034(6) 0.0066(7) 0.0077(7) -0.0010(7) 0.0002(5) -0.0005(5)
O2 O 0.0055(7) 0.0062(7) 0.0053(6) 0.0003(5) 0.0000(5) 0.0007(5)
O3 O 0.0072(7) 0.0060(7) 0.0038(6) 0.0002(5) 0.0005(5) 0.0027(5)

loop_
_atom_site_displace_Fourier_atom_site_label
_atom_site_displace_Fourier_axis
_atom_site_displace_Fourier_wave_vector_seq_id
_atom_site_displace_Fourier_param_cos
_atom_site_displace_Fourier_param_sin
Ti11 x 1 0 -0.0059(4)
Ti11 y 1 0 0.1279(3)
Ti11 z 1 0 -0.0792(3)
Ti11 x 2 0 0
Ti11 y 2 0 0
Ti11 z 2 0 0
Ti11 x 3 0 0
Ti11 y 3 0 0
Ti11 z 3 0 0
Ti11 x 4 0 0
Ti11 y 4 0 0
Ti11 z 4 0 0
Ti11 x 5 0 0
Ti11 y 5 0 0
Ti11 z 5 0 0
Ti11 x 6 0 0.0013(2)
Ti11 y 6 0 0.02413(17)
Ti11 z 6 0 0.02867(15)
Fe11 x 1 0 -0.0059(4)
Fe11 y 1 0 0.1279(3)
Fe11 z 1 0 -0.0792(3)
Fe11 x 2 0 0
Fe11 y 2 0 0
Fe11 z 2 0 0
Fe11 x 3 0 0
Fe11 y 3 0 0
Fe11 z 3 0 0
Fe11 x 4 0 0
Fe11 y 4 0 0
Fe11 z 4 0 0
Fe11 x 5 0 0
Fe11 y 5 0 0
Fe11 z 5 0 0
Fe11 x 6 0 0.0013(2)
Fe11 y 6 0 0.02413(17)
Fe11 z 6 0 0.02867(15)
Ti12 x 1 0 -0.0059(4)
Ti12 y 1 0 0.1279(3)
Ti12 z 1 0 -0.0792(3)
Ti12 x 2 0 0
Ti12 y 2 0 0
Ti12 z 2 0 0
Ti12 x 3 0 0
Ti12 y 3 0 0
Ti12 z 3 0 0
Ti12 x 4 0 0
Ti12 y 4 0 0
Ti12 z 4 0 0
Ti12 x 5 0 0
Ti12 y 5 0 0
Ti12 z 5 0 0
Ti12 x 6 0 0.0013(2)
Ti12 y 6 0 0.02413(17)
Ti12 z 6 0 0.02867(15)
Fe12 x 1 0 -0.0059(4)
Fe12 y 1 0 0.1279(3)
Fe12 z 1 0 -0.0792(3)
Fe12 x 2 0 0
Fe12 y 2 0 0
Fe12 z 2 0 0
Fe12 x 3 0 0
Fe12 y 3 0 0
Fe12 z 3 0 0
Fe12 x 4 0 0
Fe12 y 4 0 0
Fe12 z 4 0 0
Fe12 x 5 0 0
Fe12 y 5 0 0
Fe12 z 5 0 0
Fe12 x 6 0 0.0013(2)
Fe12 y 6 0 0.02413(17)
Fe12 z 6 0 0.02867(15)
Ti13 x 1 0 -0.0059(4)
Ti13 y 1 0 0.1279(3)
Ti13 z 1 0 -0.0792(3)
Ti13 x 2 0 0
Ti13 y 2 0 0
Ti13 z 2 0 0
Ti13 x 3 0 0
Ti13 y 3 0 0
Ti13 z 3 0 0
Ti13 x 4 0 0
Ti13 y 4 0 0
Ti13 z 4 0 0
Ti13 x 5 0 0
Ti13 y 5 0 0
Ti13 z 5 0 0
Ti13 x 6 0 0.0013(2)
Ti13 y 6 0 0.02413(17)
Ti13 z 6 0 0.02867(15)
Ti21 x 1 0 0.0012(4)
Ti21 y 1 0 0.1440(3)
Ti21 z 1 0 -0.0865(3)
Ti21 x 2 0 0
Ti21 y 2 0 0
Ti21 z 2 0 0
Ti21 x 3 0 0
Ti21 y 3 0 0
Ti21 z 3 0 0
Ti21 x 4 0 0
Ti21 y 4 0 0
Ti21 z 4 0 0
Ti21 x 5 0 0
Ti21 y 5 0 0
Ti21 z 5 0 0
Ti21 x 6 0 -0.0025(2)
Ti21 y 6 0 0.02303(17)
Ti21 z 6 0 0.02934(15)
Fe21 x 1 0 0.0012(4)
Fe21 y 1 0 0.1440(3)
Fe21 z 1 0 -0.0865(3)
Fe21 x 2 0 0
Fe21 y 2 0 0
Fe21 z 2 0 0
Fe21 x 3 0 0
Fe21 y 3 0 0
Fe21 z 3 0 0
Fe21 x 4 0 0
Fe21 y 4 0 0
Fe21 z 4 0 0
Fe21 x 5 0 0
Fe21 y 5 0 0
Fe21 z 5 0 0
Fe21 x 6 0 -0.0025(2)
Fe21 y 6 0 0.02303(17)
Fe21 z 6 0 0.02934(15)
Ti22 x 1 0 0.0012(4)
Ti22 y 1 0 0.1440(3)
Ti22 z 1 0 -0.0865(3)
Ti22 x 2 0 0
Ti22 y 2 0 0
Ti22 z 2 0 0
Ti22 x 3 0 0
Ti22 y 3 0 0
Ti22 z 3 0 0
Ti22 x 4 0 0
Ti22 y 4 0 0
Ti22 z 4 0 0
Ti22 x 5 0 0
Ti22 y 5 0 0
Ti22 z 5 0 0
Ti22 x 6 0 -0.0025(2)
Ti22 y 6 0 0.02303(17)
Ti22 z 6 0 0.02934(15)
Fe22 x 1 0 0.0012(4)
Fe22 y 1 0 0.1440(3)
Fe22 z 1 0 -0.0865(3)
Fe22 x 2 0 0
Fe22 y 2 0 0
Fe22 z 2 0 0
Fe22 x 3 0 0
Fe22 y 3 0 0
Fe22 z 3 0 0
Fe22 x 4 0 0
Fe22 y 4 0 0
Fe22 z 4 0 0
Fe22 x 5 0 0
Fe22 y 5 0 0
Fe22 z 5 0 0
Fe22 x 6 0 -0.0025(2)
Fe22 y 6 0 0.02303(17)
Fe22 z 6 0 0.02934(15)
Ti23 x 1 0 0.0012(4)
Ti23 y 1 0 0.1440(3)
Ti23 z 1 0 -0.0865(3)
Ti23 x 2 0 0
Ti23 y 2 0 0
Ti23 z 2 0 0
Ti23 x 3 0 0
Ti23 y 3 0 0
Ti23 z 3 0 0
Ti23 x 4 0 0
Ti23 y 4 0 0
Ti23 z 4 0 0
Ti23 x 5 0 0
Ti23 y 5 0 0
Ti23 z 5 0 0
Ti23 x 6 0 -0.0025(2)
Ti23 y 6 0 0.02303(17)
Ti23 z 6 0 0.02934(15)
Fe23 x 1 0 0.0012(4)
Fe23 y 1 0 0.1440(3)
Fe23 z 1 0 -0.0865(3)
Fe23 x 2 0 0
Fe23 y 2 0 0
Fe23 z 2 0 0
Fe23 x 3 0 0
Fe23 y 3 0 0
Fe23 z 3 0 0
Fe23 x 4 0 0
Fe23 y 4 0 0
Fe23 z 4 0 0
Fe23 x 5 0 0
Fe23 y 5 0 0
Fe23 z 5 0 0
Fe23 x 6 0 -0.0025(2)
Fe23 y 6 0 0.02303(17)
Fe23 z 6 0 0.02934(15)

loop_
_atom_site_Fourier_wave_vector_seq_id
_jana_atom_site_fourier_wave_vector_q1_coeff
1 1
2 2
3 3
4 4
5 5
6 6

loop_
_atom_site_occ_special_func_atom_site_label
_atom_site_occ_special_func_crenel_c
_atom_site_occ_special_func_crenel_w
La1 0 0.125
La2 0.107785(4) 0.0417
La3 -0.102334(5) 0.0417
Ti11 0 0.0417
Fe11 0 0.0417
Ti12 0.0417 0.0417
Fe12 0.0417 0.0417
Ti13 0.0833 0.0417
Ti21 0 0.0417
Fe21 0 0.0417
Ti22 0.0417 0.0417
Fe22 0.0417 0.0417
Ti23 0.0833 0.0417
Fe23 0.0833 0.0417
O1 0 0.2083
O2 0 0.25
O3 0 0.25

loop_
_atom_type_symbol
_atom_type_scat_dispersion_real
_atom_type_scat_dispersion_imag
_atom_type_scat_source
Fe 0.3463 0.8444 'International Tables Vol C tables 4.2.6.8 and 6.1.1.1'
La -0.2871 2.4523 'International Tables Vol C tables 4.2.6.8 and 6.1.1.1'
O 0.0106 0.0060 'International Tables Vol C tables 4.2.6.8 and 6.1.1.1'
Ti 0.2776 0.4457 'International Tables Vol C tables 4.2.6.8 and 6.1.1.1'

loop_
_cell_wave_vector_seq_id
_cell_wave_vector_x
_cell_wave_vector_y
_cell_wave_vector_z
1 0.000000 0.083333 0.000000

loop_
_geom_bond_atom_site_label_1
_geom_bond_atom_site_label_2
_geom_bond_site_ssg_symmetry_2
_geom_bond_distance_av
_geom_bond_distance_min
_geom_bond_distance_max
La1 Ti11 1_5545 3.40212(15) 3.40212(15) 3.40212(15)
La1 Ti11 . 3.38950(15) 3.38950(15) 3.38950(15)
La1 Fe11 1_5545 3.40212(15) 3.40212(15) 3.40212(15)
La1 Fe11 . 3.38950(15) 3.38950(15) 3.38950(15)
La1 Ti21 1_4545 3.40107(15) 3.40107(15) 3.40107(15)
La1 Ti21 1_4555 3.38844(15) 3.38844(15) 3.38844(15)
La1 Fe21 1_4545 3.40107(15) 3.40107(15) 3.40107(15)
La1 Fe21 1_4555 3.38844(15) 3.38844(15) 3.38844(15)
La1 O1 1_5545 2.4631(19) 2.4631(19) 2.4631(19)
La1 O1 . 3.0845(19) 3.0845(19) 3.0845(19)
La1 O2 . 2.447(9) 2.447(9) 2.447(9)
La1 O2 7_5555 2.773(9) 2.773(9) 2.773(9)
La1 O3 1_4555 2.433(7) 2.433(7) 2.433(7)
La1 O3 7_5555 2.755(8) 2.755(8) 2.755(8)
La1 Ti121 6_5545 3.440(3) 3.440(3) 3.440(3)
La1 Fe121 6_5545 3.440(3) 3.440(3) 3.440(3)
La1 Ti221 6_5545 3.441(3) 3.441(3) 3.441(3)
La1 Fe221 6_5545 3.441(3) 3.441(3) 3.441(3)
La1 O11 8_4455 2.39(2) 2.39(2) 2.39(2)
La1 O11 8_4555 3.17(2) 3.17(2) 3.17(2)
La1 O21 8_4455 2.40(2) 2.40(2) 2.40(2)
La1 O31 8_3455 2.36(2) 2.36(2) 2.36(2)
La2 Ti13 1_5545 3.3831(6) 3.3831(6) 3.3831(6)
La2 Ti13 2_5645 3.3649(5) 3.3649(5) 3.3649(5)
La2 Ti23 1_4545 3.3850(6) 3.3850(6) 3.3850(6)
La2 Fe23 1_4545 3.3850(6) 3.3850(6) 3.3850(6)
La2 O1 1_5545 2.547(10) 2.547(10) 2.547(10)
La2 O2 . 2.442(18) 2.442(18) 2.442(18)
La2 O2 2_5645 2.548(17) 2.548(17) 2.548(17)
La2 O2 7_5555 3.473(16) 3.473(16) 3.473(16)
La2 O3 1_4555 2.389(18) 2.389(18) 2.389(18)
La2 O3 7_5555 3.433(16) 3.433(16) 3.433(16)
La2 O21 5_4555 3.410(13) 3.410(13) 3.410(13)
La2 O31 5_3555 3.491(13) 3.491(13) 3.491(13)
La3 Ti13 7_5565 3.4917(7) 3.4917(7) 3.4917(7)
La3 Ti23 7_5565 3.4593(6) 3.4593(6) 3.4593(6)
La3 Fe23 7_5565 3.4593(6) 3.4593(6) 3.4593(6)
La3 O1 1_5545 2.809(9) 2.809(9) 2.809(9)
La3 O1 . 3.111(9) 3.111(9) 3.111(9)
La3 O2 . 2.857(16) 2.857(16) 2.857(16)
La3 O2 7_5555 2.515(18) 2.515(18) 2.515(18)
La3 O3 1_4555 2.789(16) 2.789(16) 2.789(16)
La3 O3 7_5555 2.439(18) 2.439(18) 2.439(18)
La3 O3 4_4455 3.087(18) 3.087(18) 3.087(18)
La3 O21 6_4645 3.50(3) 3.50(3) 3.50(3)
La3 O21 8_4455 1.074(13) 1.074(13) 1.074(13)
La3 O31 3_6555 3.409(13) 3.409(13) 3.409(13)
La3 O31 8_3455 1.115(13) 1.115(13) 1.115(13)
Ti11 Fe11 . 0 0 0
Ti11 O1 . 1.9837(19) 1.9837(19) 1.9837(19)
Ti11 O1 7_5565 1.9837(19) 1.9837(19) 1.9837(19)
Ti11 O2 . 1.972(9) 1.972(9) 1.972(9)
Ti11 O2 7_5565 1.972(9) 1.972(9) 1.972(9)
Ti11 La11 6_5555 3.2192(13) 3.2192(13) 3.2192(13)
Ti11 La11 6_5655 3.4393(12) 3.4393(12) 3.4393(12)
Ti11 La11 8_4455 3.4394(12) 3.4394(12) 3.4394(12)
Ti11 La11 8_4555 3.2192(13) 3.2192(13) 3.2192(13)
Ti11 O31 6_6655 3.06(2) 3.06(2) 3.06(2)
Ti11 O31 8_3455 3.06(2) 3.06(2) 3.06(2)
Fe11 O1 . 1.9837(19) 1.9837(19) 1.9837(19)
Fe11 O1 7_5565 1.9837(19) 1.9837(19) 1.9837(19)
Fe11 O2 . 1.972(9) 1.972(9) 1.972(9)
Fe11 O2 7_5565 1.972(9) 1.972(9) 1.972(9)
Fe11 La11 6_5555 3.2192(13) 3.2192(13) 3.2192(13)
Fe11 La11 6_5655 3.4393(12) 3.4393(12) 3.4393(12)
Fe11 La11 8_4455 3.4394(12) 3.4394(12) 3.4394(12)
Fe11 La11 8_4555 3.2192(13) 3.2192(13) 3.2192(13)
Fe11 O31 6_6655 3.06(2) 3.06(2) 3.06(2)
Fe11 O31 8_3455 3.06(2) 3.06(2) 3.06(2)
Ti13 O1 . 1.992(13) 1.992(13) 1.992(13)
Ti13 O1 7_5565 2.005(12) 2.005(12) 2.005(12)
Ti13 O2 . 1.827(17) 1.827(17) 1.827(17)
Ti13 O2 7_5565 2.219(16) 2.219(16) 2.219(16)
Ti13 La11 6_5555 3.3721(13) 3.3721(13) 3.3721(13)
Ti13 O21 6_5655 3.112(14) 3.112(14) 3.112(14)
Ti13 O31 6_6655 3.135(14) 3.135(14) 3.135(14)
Ti13 O31 8_3455 2.72(3) 2.72(3) 2.72(3)
Ti21 Fe21 . 0 0 0
Ti21 O1 1_6555 1.9848(19) 1.9848(19) 1.9848(19)
Ti21 O1 7_5565 1.9848(19) 1.9848(19) 1.9848(19)
Ti21 O3 . 1.968(7) 1.968(7) 1.968(7)
Ti21 O3 7_6565 1.968(7) 1.968(7) 1.968(7)
Ti21 La11 6_5555 3.2229(13) 3.2229(13) 3.2229(13)
Ti21 La11 6_5655 3.4459(12) 3.4459(12) 3.4459(12)
Ti21 La11 8_5455 3.4459(12) 3.4459(12) 3.4459(12)
Ti21 La11 8_5555 3.2229(13) 3.2229(13) 3.2229(13)
Ti21 O21 6_5655 3.16(2) 3.16(2) 3.16(2)
Ti21 O21 8_5455 3.16(2) 3.16(2) 3.16(2)
Fe21 O1 1_6555 1.9848(19) 1.9848(19) 1.9848(19)
Fe21 O1 7_5565 1.9848(19) 1.9848(19) 1.9848(19)
Fe21 O3 . 1.968(7) 1.968(7) 1.968(7)
Fe21 O3 7_6565 1.968(7) 1.968(7) 1.968(7)
Fe21 La11 6_5555 3.2229(13) 3.2229(13) 3.2229(13)
Fe21 La11 6_5655 3.4459(12) 3.4459(12) 3.4459(12)
Fe21 La11 8_5455 3.4459(12) 3.4459(12) 3.4459(12)
Fe21 La11 8_5555 3.2229(13) 3.2229(13) 3.2229(13)
Fe21 O21 6_5655 3.16(2) 3.16(2) 3.16(2)
Fe21 O21 8_5455 3.16(2) 3.16(2) 3.16(2)
Ti23 Fe23 . 0 0 0
Ti23 O1 1_6555 2.022(13) 2.022(13) 2.022(13)
Ti23 O1 7_5565 1.980(12) 1.980(12) 1.980(12)
Ti23 O3 . 1.778(17) 1.778(17) 1.778(17)
Ti23 O3 7_6565 2.263(15) 2.263(15) 2.263(15)
Ti23 La11 6_5555 3.4026(13) 3.4026(13) 3.4026(13)
Ti23 O21 5_5555 3.095(13) 3.095(13) 3.095(13)
Ti23 O21 6_5655 3.159(14) 3.159(14) 3.159(14)
Ti23 O21 8_5455 3.01(3) 3.01(3) 3.01(3)
Ti23 O31 5_4555 3.197(13) 3.197(13) 3.197(13)
Ti23 O31 6_6655 2.947(13) 2.947(13) 2.947(13)
Fe23 O1 1_6555 2.022(13) 2.022(13) 2.022(13)
Fe23 O1 7_5565 1.980(12) 1.980(12) 1.980(12)
Fe23 O3 . 1.778(17) 1.778(17) 1.778(17)
Fe23 O3 7_6565 2.263(15) 2.263(15) 2.263(15)
Fe23 La11 6_5555 3.4026(13) 3.4026(13) 3.4026(13)
Fe23 O21 5_5555 3.095(13) 3.095(13) 3.095(13)
Fe23 O21 6_5655 3.159(14) 3.159(14) 3.159(14)
Fe23 O21 8_5455 3.01(3) 3.01(3) 3.01(3)
Fe23 O31 5_4555 3.197(13) 3.197(13) 3.197(13)
Fe23 O31 6_6655 2.947(13) 2.947(13) 2.947(13)
O1 O2 . 2.837(16) 2.782(19) 2.94(2)
O1 O2 7_5565 2.809(17) 2.74(2) 2.88(2)
O1 O3 1_4555 2.834(16) 2.784(19) 2.93(2)
O1 O3 7_5565 2.803(16) 2.72(2) 2.88(2)
O1 La11 8_4455 2.805(6) 2.753(10) 2.8560(18)
O1 La11 8_4555 2.574(6) 2.5669(18) 2.581(10)
O1 O11 8_4465 3.37(2) 3.35(2) 3.39(2)
O1 O21 6_4655 4.01(3) 3.19(3) 4.605(19)
O1 O21 8_4455 3.23(3) 2.716(16) 3.84(4)
O1 O31 6_6655 3.94(3) 3.00(4) 4.610(19)
O1 O31 8_3455 3.05(3) 2.593(16) 3.58(4)
O2 O2 7_5555 3.39(2) 3.35(2) 3.460(13)
O2 O3 1_4555 3.43(2) 3.21(2) 3.67(3)
O2 La11 6_5655 3.207(13) 3.152(9) 3.262(16)
O2 La11 8_4555 2.671(13) 2.668(16) 2.673(9)
O2 Ti121 6_5645 1.834(16) 1.834(16) 1.834(16)
O2 Ti121 8_4555 2.152(9) 2.152(9) 2.152(9)
O2 Fe121 6_5645 1.834(16) 1.834(16) 1.834(16)
O2 Fe121 8_4555 2.152(9) 2.152(9) 2.152(9)
O2 O11 6_5645 2.81(3) 2.77(3) 2.84(3)
O2 O11 8_4555 2.81(3) 2.77(3) 2.86(2)
O2 O21 6_5645 3.88(3) 3.01(2) 4.92(4)
O2 O21 8_4455 4.20(3) 3.22(2) 5.24(4)
O2 O21 8_4555 3.82(3) 3.06(3) 4.58(4)
O2 O31 6_6645 2.76(3) 2.09(4) 3.20(2)
O2 O31 8_3455 3.30(3) 3.15(4) 3.50(3)
O2 O31 8_3555 2.43(3) 2.41(3) 2.45(3)
O3 O3 7_6555 3.262(19) 3.19(2) 3.415(10)
O3 La11 6_5655 3.238(12) 3.172(8) 3.305(16)
O3 La11 8_5555 2.704(12) 2.697(8) 2.711(16)
O3 Ti221 6_6645 1.830(15) 1.830(15) 1.830(15)
O3 Ti221 8_4555 2.172(8) 2.172(8) 2.172(8)
O3 Fe221 6_6645 1.830(15) 1.830(15) 1.830(15)
O3 Fe221 8_4555 2.172(8) 2.172(8) 2.172(8)
O3 O11 6_5645 2.82(3) 2.79(3) 2.84(3)
O3 O11 8_5555 2.83(3) 2.79(3) 2.86(2)
O3 O21 5_5555 2.13(2) 2.13(2) 2.13(2)
O3 O21 6_5645 2.60(3) 1.87(4) 3.07(2)
O3 O21 8_5455 3.33(3) 3.20(4) 3.55(3)
O3 O21 8_5555 2.38(3) 2.33(3) 2.43(3)
O3 O31 5_4555 2.19(2) 2.19(2) 2.19(2)
O3 O31 6_6645 3.89(3) 3.00(2) 4.95(4)
O3 O31 8_4455 4.03(3) 3.09(2) 5.02(4)
O3 O31 8_4555 3.83(3) 3.08(3) 4.57(4)
La11 Ti121 1_5545 3.366(4) 3.366(4) 3.366(4)
La11 Ti121 . 3.454(4) 3.454(4) 3.454(4)
La11 Ti121 3_6655 3.414(4) 3.414(4) 3.414(4)
La11 Ti121 3_6665 3.373(4) 3.373(4) 3.373(4)
La11 Fe121 1_5545 3.366(4) 3.366(4) 3.366(4)
La11 Fe121 . 3.454(4) 3.454(4) 3.454(4)
La11 Fe121 3_6655 3.414(4) 3.414(4) 3.414(4)
La11 Fe121 3_6665 3.373(4) 3.373(4) 3.373(4)
La11 Ti221 1_4545 3.388(4) 3.388(4) 3.388(4)
La11 Ti221 1_4555 3.464(4) 3.464(4) 3.464(4)
La11 Ti221 3_6655 3.404(4) 3.404(4) 3.404(4)
La11 Ti221 3_6665 3.374(4) 3.374(4) 3.374(4)
La11 Fe221 1_4545 3.388(4) 3.388(4) 3.388(4)
La11 Fe221 1_4555 3.464(4) 3.464(4) 3.464(4)
La11 Fe221 3_6655 3.404(4) 3.404(4) 3.404(4)
La11 Fe221 3_6665 3.374(4) 3.374(4) 3.374(4)
La11 O11 1_5545 2.685(19) 2.631(19) 2.739(19)
La11 O11 . 2.933(19) 2.906(19) 2.960(19)
La11 O21 . 2.69(3) 2.05(2) 3.34(3)
La11 O21 3_5655 3.34(3) 2.90(3) 3.78(3)
La11 O31 1_4555 2.55(3) 1.95(2) 3.15(3)
La11 O31 3_7655 3.27(3) 2.75(3) 3.79(3)
Ti121 Fe121 . 0 0 0
Ti121 O11 . 1.97(3) 1.97(3) 1.97(3)
Ti121 O11 3_6665 2.01(3) 2.01(3) 2.01(3)
Ti121 O21 3_6665 2.83(3) 2.83(3) 2.83(3)
Ti121 O31 1_4555 1.03(3) 1.03(3) 1.03(3)
Ti121 O31 3_7665 1.91(3) 1.91(3) 1.91(3)
Fe121 O11 . 1.97(3) 1.97(3) 1.97(3)
Fe121 O11 3_6665 2.01(3) 2.01(3) 2.01(3)
Fe121 O21 3_6665 2.83(3) 2.83(3) 2.83(3)
Fe121 O31 1_4555 1.03(3) 1.03(3) 1.03(3)
Fe121 O31 3_7665 1.91(3) 1.91(3) 1.91(3)
Ti221 Fe221 . 0 0 0
Ti221 O11 1_6555 1.98(3) 1.98(3) 1.98(3)
Ti221 O11 3_6665 2.02(3) 2.02(3) 2.02(3)
Ti221 O21 1_6555 0.75(3) 0.75(3) 0.75(3)
Ti221 O21 3_6665 1.75(3) 1.75(3) 1.75(3)
Ti221 O31 3_7665 2.82(3) 2.82(3) 2.82(3)
Fe221 O11 1_6555 1.98(3) 1.98(3) 1.98(3)
Fe221 O11 3_6665 2.02(3) 2.02(3) 2.02(3)
Fe221 O21 1_6555 0.75(3) 0.75(3) 0.75(3)
Fe221 O21 3_6665 1.75(3) 1.75(3) 1.75(3)
Fe221 O31 3_7665 2.82(3) 2.82(3) 2.82(3)
O11 O21 . 1.80(4) 1.29(3) 2.32(4)
O11 O21 3_5665 2.74(4) 1.97(4) 3.51(4)
O11 O31 1_4555 1.87(4) 1.37(3) 2.38(4)
O11 O31 3_7665 2.88(4) 2.11(4) 3.64(4)
O21 O21 3_5665 2.14(4) 2.14(4) 2.14(4)
O21 O31 1_3555 6.03(4) 3.43(5) 8.02(2)
O21 O31 1_4555 1.95(4) 0.22(2) 4.43(5)
O21 O31 3_6665 4.44(4) 3.01(4) 5.88(4)
O21 O31 3_7665 4.57(4) 3.19(4) 5.95(4)
O31 O31 3_8665 2.58(4) 2.58(4) 2.58(4)

loop_
_jana_cell_twin_matrix_id
_jana_cell_twin_volume_fraction
_jana_cell_twin_matrix_1_1
_jana_cell_twin_matrix_1_2
_jana_cell_twin_matrix_1_3
_jana_cell_twin_matrix_2_1
_jana_cell_twin_matrix_2_2
_jana_cell_twin_matrix_2_3
_jana_cell_twin_matrix_3_1
_jana_cell_twin_matrix_3_2
_jana_cell_twin_matrix_3_3
1 0.6170(11) 1 0 0 0 1 0 0 0 1
2 0.3830(11) 1 0 0 0 -1 0 0 0 -1

loop_
_jana_atom_site_crenel_ortho_func_id
_jana_atom_site_crenel_ortho_func_c
_jana_atom_site_crenel_ortho_func_w
_jana_atom_site_crenel_ortho_func_eps
1 0.000000 0.125000 0.950000
2 0.000000 0.208333 0.950000
3 0.000000 0.250000 0.950000
4 0.000000 0.250000 0.950000

loop_
_jana_atom_site_displace_crenel_ortho_atom_site_label
_jana_atom_site_displace_crenel_ortho_axis
_jana_atom_site_displace_crenel_ortho_id
_jana_atom_site_displace_crenel_ortho_param_order
_jana_atom_site_displace_crenel_ortho_param_coeff
La1 x 1 1 -0.00030(6)
La1 y 1 1 0.03244(3)
La1 z 1 1 0.00219(3)
La1 x 1 2 0.00018(3)
La1 y 1 2 0.00121(4)
La1 z 1 2 -0.00098(4)
O1 x 2 1 0.0003(3)
O1 y 2 1 0.0109(4)
O1 z 2 1 -0.0136(3)
O1 x 2 2 -0.0005(3)
O1 y 2 2 0.0137(4)
O1 z 2 2 0.0017(4)
O1 x 2 3 -0.0007(4)
O1 y 2 3 0.0021(4)
O1 z 2 3 0.0075(4)
O1 x 2 4 0.0007(4)
O1 y 2 4 -0.0144(5)
O1 z 2 4 0.0016(5)
O2 x 3 1 -0.0004(2)
O2 y 3 1 0.0341(3)
O2 z 3 1 0.0036(3)
O2 x 3 2 -0.0094(3)
O2 y 3 2 -0.0059(3)
O2 z 3 2 0.0151(3)
O2 x 3 3 0.0111(3)
O2 y 3 3 -0.0058(4)
O2 z 3 3 -0.0079(4)
O2 x 3 4 0.0051(3)
O2 y 3 4 0.0085(4)
O2 z 3 4 -0.0021(4)
O2 x 3 5 -0.0117(4)
O2 y 3 5 0.0059(5)
O2 z 3 5 0.0039(5)
O2 x 3 6 0
O2 y 3 6 0
O2 z 3 6 0
O3 x 4 1 -0.0001(3)
O3 y 4 1 0.0353(3)
O3 z 4 1 0.0014(3)
O3 x 4 2 0.0059(3)
O3 y 4 2 0.0009(3)
O3 z 4 2 0.0178(3)
O3 x 4 3 -0.0118(3)
O3 y 4 3 -0.0054(4)
O3 z 4 3 -0.0062(4)
O3 x 4 4 -0.0026(3)
O3 y 4 4 0.0060(4)
O3 z 4 4 -0.0018(4)
O3 x 4 5 0.0125(4)
O3 y 4 5 0.0056(5)
O3 z 4 5 0.0024(5)
O3 x 4 6 0
O3 y 4 6 0
O3 z 4 6 0

loop_
_jana_atom_site_u_crenel_ortho_atom_site_label
_jana_atom_site_u_crenel_ortho_tens_elem
_jana_atom_site_u_crenel_ortho_id
_jana_atom_site_u_crenel_ortho_param_order
_jana_atom_site_u_crenel_ortho_param_coeff
La1 U11 1 1 0.00023(5)
La1 U22 1 1 0.00095(6)
La1 U33 1 1 0.00061(6)
La1 U12 1 1 -0.00018(6)
La1 U13 1 1 0.00009(5)
La1 U23 1 1 -0.00031(5)
La1 U11 1 2 0.00085(6)
La1 U22 1 2 -0.00042(7)
La1 U33 1 2 -0.00025(6)
La1 U12 1 2 -0.00063(11)
La1 U13 1 2 0.00006(11)
La1 U23 1 2 0.00048(5)
